data_7055628
loop_
_publ_author_name
'Zhang, Shaofei'
'Kim, Han-Je'
'Tang, Qun'
'Yang, Eunkyung'
'Bocian, David F.'
'Holten, Dewey'
'Lindsey, Jonathan S.'

_publ_section_title
;
 Synthesis and photophysical characteristics of
 2,3,12,13-tetraalkylbacteriochlorins
;
_journal_issue 7
_journal_name_full 'New J. Chem.'
_journal_page_first 5942
_journal_paper_doi 10.1039/C6NJ00517A
_journal_volume 40
_journal_year 2016
_chemical_formula_moiety 'C28 H34 N4'
_chemical_formula_sum 'C28 H34 N4'
_chemical_formula_weight 426.59
_space_group_crystal_system monoclinic
_space_group_IT_number 14
_space_group_name_Hall '-P 2ybc'
_space_group_name_H-M_alt 'P 1 21/c 1'
_symmetry_space_group_name_Hall '-P 2ybc'
_symmetry_space_group_name_H-M 'P 1 21/c 1'
_atom_sites_solution_hydrogens mixed
_audit_update_record
;
2016-02-15 deposited with the CCDC.
2016-05-27 downloaded from the CCDC.
;
_cell_angle_alpha 90
_cell_angle_beta 92.263(8)
_cell_angle_gamma 90
_cell_formula_units_Z 2
_cell_length_a 7.6659(13)
_cell_length_b 15.982(3)
_cell_length_c 9.5235(15)
_cell_measurement_reflns_used 158
_cell_measurement_temperature 100.(2)
_cell_measurement_theta_max 29.6456
_cell_measurement_theta_min 3.6310
_cell_volume 1165.9(3)
_computing_cell_refinement 'APEX2 v2014.9-0 (Bruker AXS)'
_computing_data_collection 'Bruker Instrument Service v2013.12.0.0'
_computing_data_reduction 'SAINT V8.34A (Bruker AXS Inc., 2013)'
_computing_structure_refinement 'SHELXL-2013 (Sheldrick, 2013)'
_diffrn_ambient_temperature 100.(2)
_diffrn_detector_area_resol_mean 8.3333
_diffrn_measured_fraction_theta_full 0.996
_diffrn_measured_fraction_theta_max 0.996
_diffrn_measurement_device_type 'Bruker-Nonius X8 Kappa APEX II'
_diffrn_measurement_method 'phi and omega scans'
_diffrn_radiation_monochromator graphite
_diffrn_radiation_type MoK\a
_diffrn_radiation_wavelength 0.71073
_diffrn_reflns_av_R_equivalents 0.0383
_diffrn_reflns_av_unetI/netI 0.0275
_diffrn_reflns_limit_h_max 11
_diffrn_reflns_limit_h_min -8
_diffrn_reflns_limit_k_max 23
_diffrn_reflns_limit_k_min -23
_diffrn_reflns_limit_l_max 13
_diffrn_reflns_limit_l_min -13
_diffrn_reflns_number 25895
_diffrn_reflns_theta_full 31.20
_diffrn_reflns_theta_max 31.20
_diffrn_reflns_theta_min 2.49
_diffrn_source 'fine-focus sealed tube'
_exptl_absorpt_coefficient_mu 0.072
_exptl_absorpt_correction_T_max 0.99
_exptl_absorpt_correction_T_min 0.91
_exptl_absorpt_correction_type multi-scan
_exptl_absorpt_process_details 'SADABS V2014/4 (Bruker AXS Inc.)'
_exptl_crystal_colour 'dark green'
_exptl_crystal_density_diffrn 1.215
_exptl_crystal_density_method 'not measured'
_exptl_crystal_description block
_exptl_crystal_F_000 460
_exptl_crystal_size_max 0.483
_exptl_crystal_size_mid 0.241
_exptl_crystal_size_min 0.136
_refine_diff_density_max 0.495
_refine_diff_density_min -0.310
_refine_ls_extinction_method none
_refine_ls_goodness_of_fit_ref 1.060
_refine_ls_hydrogen_treatment mixed
_refine_ls_matrix_type full
_refine_ls_number_parameters 153
_refine_ls_number_reflns 3766
_refine_ls_number_restraints 0
_refine_ls_restrained_S_all 1.060
_refine_ls_R_factor_all 0.0547
_refine_ls_R_factor_gt 0.0436
_refine_ls_shift/su_max 0.000
_refine_ls_shift/su_mean 0.000
_refine_ls_structure_factor_coef Fsqd
_refine_ls_weighting_details
;
w=1/[\s^2^(Fo^2^)+(0.0727P)^2^+0.1751P]
where P=(Fo^2^+2Fc^2^)/3
;
_refine_ls_weighting_scheme calc
_refine_ls_wR_factor_gt 0.1184
_refine_ls_wR_factor_ref 0.1251
_reflns_number_gt 3066
_reflns_number_total 3766
_reflns_threshold_expression 'I > 2\s(I)'
_cod_data_source_file c6nj00517a2.cif
_cod_data_source_block I
_cod_depositor_comments 'Adding full bibliography for 7055628.cif.'
_cod_database_code 7055628

loop_
_space_group_symop_operation_xyz
'x, y, z'
'-x, y+1/2, -z+1/2'
'-x, -y, -z'
'x, -y-1/2, z-1/2'

loop_
_atom_site_type_symbol
_atom_site_label
_atom_site_fract_x
_atom_site_fract_y
_atom_site_fract_z
_atom_site_U_iso_or_equiv
_atom_site_adp_type
_atom_site_calc_flag
_atom_site_refinement_flags_adp
_atom_site_refinement_flags_posn
_atom_site_occupancy
N N1 0.25752(10) 0.45189(5) 0.55468(8) 0.01255(17) Uani d . . 1
H H1 0.358(2) 0.4738(9) 0.5317(16) 0.033(4) Uiso d . . 1
N N2 0.51231(10) 0.56815(5) 0.68891(8) 0.01276(16) Uani d . . 1
C C1 0.16022(12) 0.39703(6) 0.47267(10) 0.01281(18) Uani d . . 1
C C2 0.00563(12) 0.37903(6) 0.54626(10) 0.01405(18) Uani d . . 1
C C3 0.01375(12) 0.42319(6) 0.67070(10) 0.01424(19) Uani d . . 1
C C4 0.17376(12) 0.46967(6) 0.67623(10) 0.01319(18) Uani d . . 1
C C5 0.23706(12) 0.52231(6) 0.78310(10) 0.01488(19) Uani d . . 1
H H5 0.1643 0.5288 0.8608 0.018 Uiso calc U R 1
C C6 0.39302(12) 0.56655(6) 0.79048(10) 0.01409(19) Uani d . . 1
C C7 0.45069(14) 0.61755(6) 0.91838(10) 0.0187(2) Uani d . . 1
H H7A 0.4827 0.5808 0.999 0.022 Uiso calc U R 1
H H7B 0.3575 0.6564 0.9459 0.022 Uiso calc U R 1
C C8 0.61046(13) 0.66567(6) 0.86863(10) 0.01473(19) Uani d . . 1
C C9 0.64340(12) 0.62073(6) 0.72995(9) 0.01300(18) Uani d . . 1
C C10 0.79219(12) 0.63592(6) 0.65593(10) 0.01378(18) Uani d . . 1
H H10 0.873 0.6741 0.6987 0.017 Uiso calc U R 1
C C11 -0.13976(13) 0.32309(7) 0.49573(11) 0.0194(2) Uani d . . 1
H H11A -0.2449 0.3566 0.4758 0.029 Uiso calc U R 1
H H11B -0.1633 0.2816 0.5684 0.029 Uiso calc U R 1
H H11C -0.1064 0.2944 0.4099 0.029 Uiso calc U R 1
C C12 -0.12067(13) 0.42320(7) 0.78071(11) 0.0185(2) Uani d . . 1
H H12A -0.1167 0.3697 0.8311 0.028 Uiso calc U R 1
H H12B -0.2368 0.4309 0.7359 0.028 Uiso calc U R 1
H H12C -0.0964 0.469 0.8471 0.028 Uiso calc U R 1
C C13 0.76717(15) 0.65959(7) 0.97297(11) 0.0218(2) Uani d . . 1
H H13A 0.867 0.689 0.9349 0.033 Uiso calc U R 1
H H13B 0.7975 0.6006 0.9884 0.033 Uiso calc U R 1
H H13C 0.7373 0.6852 1.0624 0.033 Uiso calc U R 1
C C14 0.56553(14) 0.75771(6) 0.83907(11) 0.0191(2) Uani d . . 1
H H14A 0.5349 0.7852 0.9267 0.029 Uiso calc U R 1
H H14B 0.4664 0.7609 0.7711 0.029 Uiso calc U R 1
H H14C 0.6667 0.7858 0.8005 0.029 Uiso calc U R 1

loop_
_atom_site_aniso_label
_atom_site_aniso_U_11
_atom_site_aniso_U_22
_atom_site_aniso_U_33
_atom_site_aniso_U_12
_atom_site_aniso_U_13
_atom_site_aniso_U_23
N1 0.0093(3) 0.0137(4) 0.0147(4) -0.0012(3) 0.0023(3) 0.0005(3)
N2 0.0122(4) 0.0125(3) 0.0136(4) 0.0007(3) 0.0004(3) 0.0005(3)
C1 0.0099(4) 0.0124(4) 0.0161(4) -0.0002(3) -0.0002(3) 0.0021(3)
C2 0.0100(4) 0.0141(4) 0.0181(4) -0.0002(3) 0.0010(3) 0.0025(3)
C3 0.0102(4) 0.0144(4) 0.0183(4) 0.0006(3) 0.0020(3) 0.0030(3)
C4 0.0117(4) 0.0136(4) 0.0144(4) 0.0012(3) 0.0026(3) 0.0021(3)
C5 0.0145(4) 0.0152(4) 0.0152(4) 0.0003(3) 0.0042(3) 0.0005(3)
C6 0.0161(4) 0.0129(4) 0.0133(4) 0.0006(3) 0.0016(3) -0.0003(3)
C7 0.0227(5) 0.0185(5) 0.0152(4) -0.0047(4) 0.0052(4) -0.0040(3)
C8 0.0172(5) 0.0140(4) 0.0130(4) -0.0014(3) 0.0010(3) -0.0025(3)
C9 0.0145(4) 0.0115(4) 0.0129(4) 0.0012(3) -0.0006(3) -0.0001(3)
C10 0.0127(4) 0.0131(4) 0.0154(4) -0.0010(3) -0.0009(3) -0.0003(3)
C11 0.0129(4) 0.0202(5) 0.0250(5) -0.0042(3) 0.0002(4) 0.0013(4)
C12 0.0132(4) 0.0212(5) 0.0216(5) -0.0001(3) 0.0063(3) 0.0019(4)
C13 0.0247(5) 0.0245(5) 0.0159(4) 0.0000(4) -0.0027(4) -0.0023(4)
C14 0.0213(5) 0.0144(4) 0.0217(5) 0.0006(4) 0.0032(4) -0.0023(4)

loop_
_atom_type_symbol
_atom_type_description
_atom_type_scat_dispersion_real
_atom_type_scat_dispersion_imag
_atom_type_scat_source
C C 0.0033 0.0016 'International Tables Vol C Tables 4.2.6.8 and 6.1.1.4'
H H 0.0000 0.0000 'International Tables Vol C Tables 4.2.6.8 and 6.1.1.4'
N N 0.0061 0.0033 'International Tables Vol C Tables 4.2.6.8 and 6.1.1.4'

loop_
_geom_angle_atom_site_label_1
_geom_angle_atom_site_label_2
_geom_angle_atom_site_label_3
_geom_angle_site_symmetry_1
_geom_angle_site_symmetry_3
_geom_angle
C1 N1 C4 . . 110.43(8)
C1 N1 H1 . . 124.9(10)
C4 N1 H1 . . 124.6(10)
C9 N2 C6 . . 108.59(8)
N1 C1 C10 . 3_666 125.80(8)
N1 C1 C2 . . 106.95(8)
C10 C1 C2 3_666 . 127.23(9)
C3 C2 C1 . . 107.95(8)
C3 C2 C11 . . 126.24(9)
C1 C2 C11 . . 125.80(9)
C2 C3 C4 . . 107.84(8)
C2 C3 C12 . . 126.31(9)
C4 C3 C12 . . 125.84(9)
N1 C4 C5 . . 125.38(8)
N1 C4 C3 . . 106.82(8)
C5 C4 C3 . . 127.80(9)
C6 C5 C4 . . 128.24(9)
C6 C5 H5 . . 115.9
C4 C5 H5 . . 115.9
N2 C6 C5 . . 125.21(9)
N2 C6 C7 . . 112.27(8)
C5 C6 C7 . . 122.50(8)
C6 C7 C8 . . 103.41(8)
C6 C7 H7A . . 111.1
C8 C7 H7A . . 111.1
C6 C7 H7B . . 111.1
C8 C7 H7B . . 111.1
H7A C7 H7B . . 109.0
C13 C8 C9 . . 112.18(8)
C13 C8 C14 . . 110.15(8)
C9 C8 C14 . . 109.54(8)
C13 C8 C7 . . 112.49(8)
C9 C8 C7 . . 101.04(7)
C14 C8 C7 . . 111.13(8)
N2 C9 C10 . . 125.28(8)
N2 C9 C8 . . 113.17(8)
C10 C9 C8 . . 121.53(8)
C9 C10 C1 . 3_666 129.01(9)
C9 C10 H10 . . 115.5
C1 C10 H10 3_666 . 115.5
C2 C11 H11A . . 109.5
C2 C11 H11B . . 109.5
H11A C11 H11B . . 109.5
C2 C11 H11C . . 109.5
H11A C11 H11C . . 109.5
H11B C11 H11C . . 109.5
C3 C12 H12A . . 109.5
C3 C12 H12B . . 109.5
H12A C12 H12B . . 109.5
C3 C12 H12C . . 109.5
H12A C12 H12C . . 109.5
H12B C12 H12C . . 109.5
C8 C13 H13A . . 109.5
C8 C13 H13B . . 109.5
H13A C13 H13B . . 109.5
C8 C13 H13C . . 109.5
H13A C13 H13C . . 109.5
H13B C13 H13C . . 109.5
C8 C14 H14A . . 109.5
C8 C14 H14B . . 109.5
H14A C14 H14B . . 109.5
C8 C14 H14C . . 109.5
H14A C14 H14C . . 109.5
H14B C14 H14C . . 109.5

loop_
_geom_bond_atom_site_label_1
_geom_bond_atom_site_label_2
_geom_bond_site_symmetry_2
_geom_bond_distance
N1 C1 . 1.3744(12)
N1 C4 . 1.3754(12)
N1 H1 . 0.879(16)
N2 C9 . 1.3556(12)
N2 C6 . 1.3573(12)
C1 C10 3_666 1.3950(13)
C1 C2 . 1.4297(13)
C2 C3 . 1.3787(14)
C2 C11 . 1.4935(13)
C3 C4 . 1.4332(13)
C3 C12 . 1.4982(13)
C4 C5 . 1.3929(13)
C5 C6 . 1.3884(13)
C5 H5 . 0.95
C6 C7 . 1.5169(13)
C7 C8 . 1.5368(14)
C7 H7A . 0.99
C7 H7B . 0.99
C8 C13 . 1.5316(14)
C8 C9 . 1.5331(13)
C8 C14 . 1.5343(14)
C9 C10 . 1.3858(13)
C10 C1 3_666 1.3950(13)
C10 H10 . 0.95
C11 H11A . 0.98
C11 H11B . 0.98
C11 H11C . 0.98
C12 H12A . 0.98
C12 H12B . 0.98
C12 H12C . 0.98
C13 H13A . 0.98
C13 H13B . 0.98
C13 H13C . 0.98
C14 H14A . 0.98
C14 H14B . 0.98
C14 H14C . 0.98

loop_
_geom_hbond_atom_site_label_D
_geom_hbond_atom_site_label_H
_geom_hbond_atom_site_label_A
_geom_hbond_site_symmetry_A
_geom_hbond_distance_DH
_geom_hbond_distance_HA
_geom_hbond_distance_DA
_geom_hbond_angle_DHA
N1 H1 N2 . 0.879(16) 2.404(15) 2.9503(12) 120.6(13)
N1 H1 N2 3_666 0.879(16) 2.455(16) 2.9867(12) 119.5(12)

loop_
_geom_torsion_atom_site_label_1
_geom_torsion_atom_site_label_2
_geom_torsion_atom_site_label_3
_geom_torsion_atom_site_label_4
_geom_torsion_site_symmetry_1
_geom_torsion_site_symmetry_4
_geom_torsion
C4 N1 C1 C10 . 3_666 -178.31(9)
C4 N1 C1 C2 . . 0.10(10)
N1 C1 C2 C3 . . -0.17(10)
C10 C1 C2 C3 3_666 . 178.21(9)
N1 C1 C2 C11 . . 179.07(9)
C10 C1 C2 C11 3_666 . -2.56(16)
C1 C2 C3 C4 . . 0.17(10)
C11 C2 C3 C4 . . -179.06(9)
C1 C2 C3 C12 . . 179.91(9)
C11 C2 C3 C12 . . 0.68(16)
C1 N1 C4 C5 . . 179.28(9)
C1 N1 C4 C3 . . 0.01(10)
C2 C3 C4 N1 . . -0.11(10)
C12 C3 C4 N1 . . -179.85(9)
C2 C3 C4 C5 . . -179.37(9)
C12 C3 C4 C5 . . 0.89(16)
N1 C4 C5 C6 . . -0.24(16)
C3 C4 C5 C6 . . 178.88(9)
C9 N2 C6 C5 . . 177.22(9)
C9 N2 C6 C7 . . -4.33(11)
C4 C5 C6 N2 . . 2.29(16)
C4 C5 C6 C7 . . -176.01(9)
N2 C6 C7 C8 . . 10.71(11)
C5 C6 C7 C8 . . -170.79(9)
C6 C7 C8 C13 . . -131.41(9)
C6 C7 C8 C9 . . -11.60(10)
C6 C7 C8 C14 . . 104.56(9)
C6 N2 C9 C10 . . 177.33(9)
C6 N2 C9 C8 . . -4.23(10)
C13 C8 C9 N2 . . 130.48(9)
C14 C8 C9 N2 . . -106.87(9)
C7 C8 C9 N2 . . 10.46(10)
C13 C8 C9 C10 . . -51.01(12)
C14 C8 C9 C10 . . 71.64(11)
C7 C8 C9 C10 . . -171.04(9)
N2 C9 C10 C1 . 3_666 0.56(16)
C8 C9 C10 C1 . 3_666 -177.75(9)
